data_7245311
loop_
_publ_author_name
'Wang, Xiong'
'Xu, Qi-Wei'
'Wei, Ming Ming'
'Chen, Jingyao'
'Wang, Honghao'
'Li, Xia'

_publ_section_title
;
 Lanthanide ternary mixed-ligand coordination polymers as fluorescent
 sensors for the sensitive and selective detection of chlorogenic acid
;
_journal_name_full CrystEngComm
_journal_paper_doi 10.1039/D2CE00954D
_journal_year 2022
_chemical_formula_moiety 'C29 H19 N5 O7 Sm'
_chemical_formula_sum 'C29 H19 N5 O7 Sm'
_chemical_formula_weight 699.84
_space_group_crystal_system monoclinic
_space_group_IT_number 14
_space_group_name_Hall '-P 2yn'
_space_group_name_H-M_alt 'P 1 21/n 1'
_atom_sites_solution_hydrogens mixed
_atom_sites_solution_primary iterative
_audit_creation_date 2019-04-19
_audit_creation_method
;
Olex2 1.2
(compiled 2017.08.10 svn.r3458 for OlexSys, GUI svn.r5381)
;
_audit_update_record
;
2022-04-18 deposited with the CCDC.	2022-08-15 downloaded from the CCDC.
;
_cell_angle_alpha 90
_cell_angle_beta 91.808(3)
_cell_angle_gamma 90
_cell_formula_units_Z 4
_cell_length_a 7.9741(7)
_cell_length_b 17.3556(14)
_cell_length_c 18.7197(16)
_cell_measurement_reflns_used 9945
_cell_measurement_temperature 293(2)
_cell_measurement_theta_max 27.354
_cell_measurement_theta_min 3.045
_cell_volume 2589.4(4)
_computing_cell_refinement 'SAINT V8.38A (?, 2016)'
_computing_data_reduction 'SAINT V8.38A (?, 2016)'
_computing_molecular_graphics 'Olex2 (Dolomanov et al., 2009)'
_computing_publication_material 'Olex2 (Dolomanov et al., 2009)'
_computing_structure_refinement 'XL (Sheldrick, 2008)'
_computing_structure_solution
;
Superflip (Palatinus & Chapuis, 2007;Palatinus & van der Lee, 2008;
Palatinus et al., 2012)
;
_diffrn_ambient_temperature 293(2)
_diffrn_measured_fraction_theta_full 0.998
_diffrn_measured_fraction_theta_max 0.996
_diffrn_measurement_device_type 'CCD area detector'
_diffrn_measurement_method 'phi and omega scans'
_diffrn_radiation_monochromator graphite
_diffrn_radiation_type MoK\a
_diffrn_radiation_wavelength 0.71073
_diffrn_reflns_av_R_equivalents 0.0467
_diffrn_reflns_av_unetI/netI 0.0345
_diffrn_reflns_Laue_measured_fraction_full 0.998
_diffrn_reflns_Laue_measured_fraction_max 0.996
_diffrn_reflns_limit_h_max 10
_diffrn_reflns_limit_h_min -10
_diffrn_reflns_limit_k_max 22
_diffrn_reflns_limit_k_min -22
_diffrn_reflns_limit_l_max 24
_diffrn_reflns_limit_l_min -24
_diffrn_reflns_number 40871
_diffrn_reflns_point_group_measured_fraction_full 0.998
_diffrn_reflns_point_group_measured_fraction_max 0.996
_diffrn_reflns_theta_full 25.242
_diffrn_reflns_theta_max 27.531
_diffrn_reflns_theta_min 2.987
_exptl_absorpt_coefficient_mu 2.328
_exptl_absorpt_correction_T_max 0.7456
_exptl_absorpt_correction_T_min 0.6021
_exptl_absorpt_correction_type multi-scan
_exptl_absorpt_process_details
;
SADABS-2016/2 (Bruker,2016/2) was used for absorption correction.
wR2(int) was 0.0879 before and 0.0549 after correction.
The Ratio of minimum to maximum transmission is 0.8075.
The \l/2 correction factor is Not present.
;
_exptl_crystal_colour colourless
_exptl_crystal_density_diffrn 1.795
_exptl_crystal_description block
_exptl_crystal_F_000 1384
_exptl_crystal_size_max 0.35
_exptl_crystal_size_mid 0.26
_exptl_crystal_size_min 0.14
_refine_diff_density_max 2.789
_refine_diff_density_min -0.438
_refine_diff_density_rms 0.108
_refine_ls_extinction_method none
_refine_ls_goodness_of_fit_ref 1.036
_refine_ls_hydrogen_treatment constr
_refine_ls_matrix_type full
_refine_ls_number_parameters 380
_refine_ls_number_reflns 5953
_refine_ls_number_restraints 0
_refine_ls_restrained_S_all 1.036
_refine_ls_R_factor_all 0.0456
_refine_ls_R_factor_gt 0.0308
_refine_ls_shift/su_max 0.003
_refine_ls_shift/su_mean 0.000
_refine_ls_structure_factor_coef Fsqd
_refine_ls_weighting_details 'w=1/[\s^2^(Fo^2^)+(0.0300P)^2^+6.0680P] where P=(Fo^2^+2Fc^2^)/3'
_refine_ls_weighting_scheme calc
_refine_ls_wR_factor_gt 0.0693
_refine_ls_wR_factor_ref 0.0740
_reflns_Friedel_coverage 0.000
_reflns_number_gt 4876
_reflns_number_total 5953
_reflns_threshold_expression 'I > 2\s(I)'
_cod_data_source_file d2ce00954d2.cif
_cod_data_source_block 222
_cod_database_code 7245311
_shelx_shelxl_version_number 2016/6
_shelx_space_group_comment
;
The symmetry employed for this shelxl refinement is uniquely defined
by the following loop, which should always be used as a source of
symmetry information in preference to the above space-group names.
They are only intended as comments.
;
_shelx_estimated_absorpt_t_max 0.736
_shelx_estimated_absorpt_t_min 0.496
_olex2_refinement_description
;
1. Fixed Uiso
 At 1.2 times of:
  All C(H) groups, All N(H) groups
 At 1.5 times of:
  All O(H,H) groups
2.a Rotating group:
 O7(H7A,H7B)
2.b Aromatic/amide H refined with riding coordinates:
 N2(H2), C20(H20), C14(H14), C7(H7), C12(H12), C4(H4), C11(H11), C19(H19),
 C29(H29), C15(H15), C18(H18), C3(H3), C6(H6), C27(H27), C25(H25), C26(H26),
 C28(H28)
;
_olex2_submission_special_instructions 'No special instructions were received'

loop_
_space_group_symop_operation_xyz
'x, y, z'
'-x+1/2, y+1/2, -z+1/2'
'-x, -y, -z'
'x-1/2, -y-1/2, z-1/2'

loop_
_atom_site_label
_atom_site_type_symbol
_atom_site_fract_x
_atom_site_fract_y
_atom_site_fract_z
_atom_site_U_iso_or_equiv
_atom_site_adp_type
_atom_site_occupancy
_atom_site_site_symmetry_order
_atom_site_calc_flag
_atom_site_refinement_flags_posn
_atom_site_refinement_flags_adp
_atom_site_refinement_flags_occupancy
_atom_site_disorder_assembly
_atom_site_disorder_group
Sm1 Sm 0.31431(2) 0.53878(2) 0.59887(2) 0.01836(6) Uani 1 1 d . . . . .
O3 O -0.1605(4) 1.34122(15) 0.41688(15) 0.0359(7) Uani 1 1 d . . . . .
O5 O 0.0296(3) 0.49143(16) 0.59241(13) 0.0276(6) Uani 1 1 d . . . . .
O1 O 0.5021(3) 0.60838(15) 0.53069(15) 0.0331(6) Uani 1 1 d . . . . .
O7 O 0.6003(3) 0.48569(17) 0.63671(14) 0.0319(6) Uani 1 1 d . . . . .
H7A H 0.643736 0.513095 0.670983 0.048 Uiso 1 1 d GR . . . .
H7B H 0.669005 0.491513 0.602425 0.048 Uiso 1 1 d GR . . . .
O6 O 0.1957(3) 0.53503(15) 0.47694(13) 0.0264(6) Uani 1 1 d . . . . .
O4 O -0.0790(3) 1.37041(15) 0.30919(14) 0.0318(6) Uani 1 1 d . . . . .
O2 O 0.6607(4) 0.59291(14) 0.43706(14) 0.0316(6) Uani 1 1 d . . . . .
N3 N 0.2981(4) 1.00648(16) 0.27560(16) 0.0221(6) Uani 1 1 d . . . . .
N2 N 0.3793(4) 0.94008(16) 0.29279(16) 0.0210(6) Uani 1 1 d . . . . .
H2 H 0.421908 0.909029 0.262509 0.025 Uiso 1 1 calc R . . . .
N1 N 0.3080(4) 0.98852(16) 0.39559(16) 0.0224(6) Uani 1 1 d . . . . .
N5 N 0.2681(4) 0.48303(17) 0.72457(16) 0.0229(6) Uani 1 1 d . . . . .
C2 C 0.5368(4) 0.71484(19) 0.45313(18) 0.0197(7) Uani 1 1 d . . . . .
C20 C 0.5685(6) 0.7002(3) 0.8229(3) 0.0462(12) Uani 1 1 d . . . . .
H20 H 0.607725 0.729622 0.861442 0.055 Uiso 1 1 calc R . . . .
C14 C 0.0938(6) 1.2179(2) 0.4164(2) 0.0349(10) Uani 1 1 d . . . . .
H14 H 0.095796 1.243634 0.460020 0.042 Uiso 1 1 calc R . . . .
N4 N 0.4476(4) 0.61490(18) 0.70602(17) 0.0260(7) Uani 1 1 d . . . . .
C16 C -0.0814(4) 1.3262(2) 0.3616(2) 0.0238(8) Uani 1 1 d . . . . .
C7 C 0.4210(5) 0.7602(2) 0.4873(2) 0.0266(8) Uani 1 1 d . . . . .
H7 H 0.372318 0.742551 0.528762 0.032 Uiso 1 1 calc R . . . .
C12 C 0.0059(5) 1.2102(2) 0.2944(2) 0.0278(8) Uani 1 1 d . . . . .
H12 H -0.050095 1.231206 0.254615 0.033 Uiso 1 1 calc R . . . .
C4 C 0.5700(5) 0.8151(2) 0.3659(2) 0.0255(8) Uani 1 1 d . . . . .
H4 H 0.622538 0.833661 0.325744 0.031 Uiso 1 1 calc R . . . .
C9 C 0.2577(4) 1.03351(19) 0.33951(19) 0.0208(7) Uani 1 1 d . . . . .
C11 C 0.0842(5) 1.1399(2) 0.2885(2) 0.0267(8) Uani 1 1 d . . . . .
H11 H 0.078776 1.113597 0.245188 0.032 Uiso 1 1 calc R . . . .
C19 C 0.5981(6) 0.7233(3) 0.7544(3) 0.0501(13) Uani 1 1 d . . . . .
H19 H 0.658360 0.768028 0.745904 0.060 Uiso 1 1 calc R . . . .
C17 C -0.0475(4) 0.4877(2) 0.53342(18) 0.0213(7) Uani 1 1 d . . . . .
C13 C 0.0089(4) 1.25001(19) 0.3582(2) 0.0225(8) Uani 1 1 d . . . . .
C8 C 0.3834(4) 0.92980(19) 0.36371(19) 0.0197(7) Uani 1 1 d . . . . .
C29 C 0.1774(5) 0.4204(2) 0.7337(2) 0.0298(9) Uani 1 1 d . . . . .
H29 H 0.137769 0.393738 0.693514 0.036 Uiso 1 1 calc R . . . .
C23 C 0.3254(4) 0.5215(2) 0.78354(19) 0.0226(8) Uani 1 1 d . . . . .
C22 C 0.4200(4) 0.5913(2) 0.7737(2) 0.0257(8) Uani 1 1 d . . . . .
C5 C 0.4482(4) 0.85923(19) 0.39821(19) 0.0208(7) Uani 1 1 d . . . . .
C15 C 0.1758(5) 1.1481(2) 0.4108(2) 0.0337(10) Uani 1 1 d . . . . .
H15 H 0.234457 1.127836 0.450239 0.040 Uiso 1 1 calc R . . . .
C10 C 0.1709(4) 1.10800(19) 0.34637(19) 0.0216(7) Uani 1 1 d . . . . .
C18 C 0.5359(5) 0.6782(2) 0.6977(3) 0.0372(10) Uani 1 1 d . . . . .
H18 H 0.558029 0.693882 0.651457 0.045 Uiso 1 1 calc R . . . .
C3 C 0.6129(5) 0.7439(2) 0.3936(2) 0.0258(8) Uani 1 1 d . . . . .
H3 H 0.694621 0.714803 0.371650 0.031 Uiso 1 1 calc R . . . .
C6 C 0.3777(5) 0.8319(2) 0.45984(19) 0.0270(8) Uani 1 1 d . . . . .
H6 H 0.300068 0.862122 0.483167 0.032 Uiso 1 1 calc R . . . .
C1 C 0.5699(4) 0.63254(19) 0.47550(19) 0.0206(7) Uani 1 1 d . . . . .
C24 C 0.2917(5) 0.4970(3) 0.8532(2) 0.0317(9) Uani 1 1 d . . . . .
C27 C 0.1950(6) 0.4306(3) 0.8603(2) 0.0421(11) Uani 1 1 d . . . . .
H27 H 0.169662 0.412693 0.905539 0.051 Uiso 1 1 calc R . . . .
C25 C 0.3550(6) 0.5403(3) 0.9134(2) 0.0438(11) Uani 1 1 d . . . . .
H25 H 0.333752 0.523577 0.959465 0.053 Uiso 1 1 calc R . . . .
C26 C 0.4436(6) 0.6042(3) 0.9042(2) 0.0452(12) Uani 1 1 d . . . . .
H26 H 0.483590 0.631289 0.944140 0.054 Uiso 1 1 calc R . . . .
C28 C 0.1380(6) 0.3921(3) 0.8014(2) 0.0406(11) Uani 1 1 d . . . . .
H28 H 0.073853 0.347729 0.805789 0.049 Uiso 1 1 calc R . . . .
C21 C 0.4791(5) 0.6324(2) 0.8345(2) 0.0345(9) Uani 1 1 d . . . . .

loop_
_atom_site_aniso_label
_atom_site_aniso_U_11
_atom_site_aniso_U_22
_atom_site_aniso_U_33
_atom_site_aniso_U_23
_atom_site_aniso_U_13
_atom_site_aniso_U_12
Sm1 0.02178(10) 0.01634(9) 0.01709(9) 0.00367(7) 0.00270(6) 0.00414(8)
O3 0.0425(17) 0.0262(14) 0.0401(17) 0.0064(12) 0.0194(13) 0.0152(13)
O5 0.0268(14) 0.0382(15) 0.0177(13) 0.0010(11) 0.0022(11) -0.0010(12)
O1 0.0301(14) 0.0304(15) 0.0393(16) 0.0198(13) 0.0070(12) 0.0043(12)
O7 0.0245(14) 0.0477(17) 0.0236(14) 0.0019(12) 0.0049(11) 0.0098(12)
O6 0.0231(13) 0.0375(15) 0.0187(12) 0.0015(11) 0.0045(10) 0.0031(12)
O4 0.0412(16) 0.0204(13) 0.0339(16) 0.0087(12) 0.0009(12) 0.0063(12)
O2 0.0448(16) 0.0180(13) 0.0321(15) 0.0014(11) 0.0027(13) 0.0076(12)
N3 0.0265(16) 0.0144(14) 0.0255(16) 0.0019(12) 0.0021(13) 0.0050(12)
N2 0.0256(15) 0.0127(13) 0.0249(16) -0.0021(11) 0.0025(12) 0.0077(12)
N1 0.0270(16) 0.0149(14) 0.0254(16) 0.0031(12) 0.0024(13) 0.0046(12)
N5 0.0244(16) 0.0199(15) 0.0245(16) 0.0033(12) 0.0024(13) 0.0047(12)
C2 0.0220(17) 0.0150(16) 0.0219(18) 0.0009(13) 0.0003(14) 0.0025(14)
C20 0.036(2) 0.045(3) 0.057(3) -0.016(2) -0.015(2) 0.004(2)
C14 0.057(3) 0.028(2) 0.0203(19) -0.0016(16) 0.0040(18) 0.021(2)
N4 0.0238(16) 0.0230(16) 0.0316(17) 0.0013(13) 0.0056(13) 0.0023(13)
C16 0.0218(18) 0.0158(17) 0.034(2) 0.0020(15) 0.0042(15) 0.0056(14)
C7 0.033(2) 0.0262(19) 0.0206(19) 0.0049(15) 0.0067(16) 0.0057(16)
C12 0.033(2) 0.0197(18) 0.030(2) 0.0019(16) -0.0074(16) 0.0066(16)
C4 0.0273(19) 0.0190(18) 0.031(2) 0.0066(15) 0.0111(16) 0.0049(15)
C9 0.0190(16) 0.0171(17) 0.0266(18) 0.0041(15) 0.0032(13) 0.0018(14)
C11 0.034(2) 0.0191(18) 0.027(2) -0.0058(15) -0.0019(16) 0.0071(16)
C19 0.037(3) 0.029(2) 0.083(4) -0.003(2) -0.014(2) -0.007(2)
C17 0.0212(17) 0.0245(18) 0.0184(17) -0.0006(14) 0.0056(14) 0.0068(15)
C13 0.0218(17) 0.0163(17) 0.030(2) 0.0041(15) 0.0068(15) 0.0054(14)
C8 0.0211(17) 0.0127(15) 0.0255(19) 0.0008(14) 0.0031(14) 0.0031(14)
C29 0.033(2) 0.0219(19) 0.034(2) 0.0064(16) 0.0019(17) 0.0032(17)
C23 0.0224(17) 0.0249(19) 0.0208(18) 0.0005(14) 0.0033(14) 0.0078(14)
C22 0.0208(18) 0.0284(19) 0.028(2) -0.0031(16) 0.0020(15) 0.0056(15)
C5 0.0241(18) 0.0122(16) 0.0259(19) -0.0013(14) -0.0003(14) 0.0012(14)
C15 0.051(3) 0.026(2) 0.024(2) 0.0034(16) 0.0019(18) 0.0178(19)
C10 0.0222(17) 0.0148(17) 0.0282(19) 0.0042(14) 0.0055(14) 0.0029(14)
C18 0.031(2) 0.033(2) 0.047(3) 0.005(2) 0.0021(19) -0.0031(18)
C3 0.0268(19) 0.0193(18) 0.032(2) 0.0032(15) 0.0093(16) 0.0078(15)
C6 0.033(2) 0.0262(19) 0.0223(19) -0.0010(15) 0.0039(15) 0.0106(16)
C1 0.0211(17) 0.0171(17) 0.0232(18) 0.0048(14) -0.0041(14) 0.0012(14)
C24 0.029(2) 0.043(2) 0.023(2) 0.0076(18) 0.0067(16) 0.0096(19)
C27 0.043(3) 0.054(3) 0.029(2) 0.021(2) 0.0087(19) 0.006(2)
C25 0.045(3) 0.066(3) 0.021(2) 0.001(2) 0.0006(18) 0.015(3)
C26 0.039(2) 0.064(3) 0.032(2) -0.018(2) -0.0071(19) 0.012(2)
C28 0.041(2) 0.034(2) 0.047(3) 0.018(2) 0.005(2) -0.003(2)
C21 0.026(2) 0.040(2) 0.038(2) -0.0107(19) -0.0026(17) 0.0080(18)

loop_
_atom_type_symbol
_atom_type_description
_atom_type_scat_dispersion_real
_atom_type_scat_dispersion_imag
_atom_type_scat_source
C C 0.0033 0.0016 'International Tables Vol C Tables 4.2.6.8 and 6.1.1.4'
H H 0.0000 0.0000 'International Tables Vol C Tables 4.2.6.8 and 6.1.1.4'
N N 0.0061 0.0033 'International Tables Vol C Tables 4.2.6.8 and 6.1.1.4'
O O 0.0106 0.0060 'International Tables Vol C Tables 4.2.6.8 and 6.1.1.4'
Sm Sm -0.1638 3.4418 'International Tables Vol C Tables 4.2.6.8 and 6.1.1.4'

loop_
_geom_angle_atom_site_label_1
_geom_angle_atom_site_label_2
_geom_angle_atom_site_label_3
_geom_angle
_geom_angle_site_symmetry_1
_geom_angle_site_symmetry_3
_geom_angle_publ_flag
O3 Sm1 O7 142.20(10) 3_576 . ?
O3 Sm1 O6 74.37(9) 3_576 . ?
O3 Sm1 N5 110.22(9) 3_576 . ?
O3 Sm1 N4 81.41(10) 3_576 . ?
O5 Sm1 O3 79.36(10) . 3_576 ?
O5 Sm1 O7 136.50(9) . . ?
O5 Sm1 O6 66.95(8) . . ?
O5 Sm1 N5 75.93(9) . . ?
O5 Sm1 N4 124.92(9) . . ?
O1 Sm1 O3 79.65(9) . 3_576 ?
O1 Sm1 O5 140.10(9) . . ?
O1 Sm1 O7 75.78(9) . . ?
O1 Sm1 O6 74.88(9) . . ?
O1 Sm1 O2 106.27(10) . 3_666 ?
O1 Sm1 N5 143.59(10) . . ?
O1 Sm1 N4 84.56(10) . . ?
O7 Sm1 N5 76.27(9) . . ?
O7 Sm1 N4 68.14(9) . . ?
O6 Sm1 O7 124.65(8) . . ?
O6 Sm1 N5 141.19(9) . . ?
O6 Sm1 N4 150.52(9) . . ?
O2 Sm1 O3 146.17(10) 3_666 3_576 ?
O2 Sm1 O5 75.35(9) 3_666 . ?
O2 Sm1 O7 69.51(10) 3_666 . ?
O2 Sm1 O6 75.24(9) 3_666 . ?
O2 Sm1 N5 85.05(9) 3_666 . ?
O2 Sm1 N4 131.79(9) 3_666 . ?
N5 Sm1 N4 63.52(10) . . ?
C16 O3 Sm1 110.0(2) . 3_576 ?
C17 O5 Sm1 119.9(2) . . ?
C1 O1 Sm1 157.6(3) . . ?
Sm1 O7 H7A 110.1 . . ?
Sm1 O7 H7B 109.6 . . ?
H7A O7 H7B 103.9 . . ?
C17 O6 Sm1 119.2(2) 3_566 . ?
C1 O2 Sm1 138.2(2) . 3_666 ?
C9 N3 N2 102.3(3) . . ?
N3 N2 H2 124.9 . . ?
C8 N2 N3 110.2(3) . . ?
C8 N2 H2 124.9 . . ?
C8 N1 C9 102.7(3) . . ?
C29 N5 Sm1 121.4(3) . . ?
C29 N5 C23 118.2(3) . . ?
C23 N5 Sm1 120.2(2) . . ?
C7 C2 C1 121.5(3) . . ?
C3 C2 C7 118.8(3) . . ?
C3 C2 C1 119.5(3) . . ?
C19 C20 H20 120.1 . . ?
C19 C20 C21 119.7(4) . . ?
C21 C20 H20 120.1 . . ?
C13 C14 H14 119.5 . . ?
C15 C14 H14 119.5 . . ?
C15 C14 C13 121.0(4) . . ?
C22 N4 Sm1 119.5(2) . . ?
C18 N4 Sm1 122.7(3) . . ?
C18 N4 C22 117.7(4) . . ?
O3 C16 C13 118.0(3) . . ?
O4 C16 O3 122.8(3) . . ?
O4 C16 C13 119.1(3) . . ?
C2 C7 H7 120.0 . . ?
C2 C7 C6 120.0(3) . . ?
C6 C7 H7 120.0 . . ?
C11 C12 H12 119.4 . . ?
C11 C12 C13 121.2(3) . . ?
C13 C12 H12 119.4 . . ?
C5 C4 H4 120.0 . . ?
C3 C4 H4 120.0 . . ?
C3 C4 C5 119.9(3) . . ?
N3 C9 N1 114.7(3) . . ?
N3 C9 C10 120.9(3) . . ?
N1 C9 C10 124.4(3) . . ?
C12 C11 H11 119.7 . . ?
C12 C11 C10 120.6(3) . . ?
C10 C11 H11 119.7 . . ?
C20 C19 H19 120.7 . . ?
C20 C19 C18 118.7(4) . . ?
C18 C19 H19 120.7 . . ?
O5 C17 O6 126.0(3) . 3_566 ?
O5 C17 C17 117.5(4) . 3_566 ?
O6 C17 C17 116.4(4) 3_566 3_566 ?
C14 C13 C16 122.8(3) . . ?
C12 C13 C14 118.4(3) . . ?
C12 C13 C16 118.8(3) . . ?
N2 C8 C5 122.9(3) . . ?
N1 C8 N2 110.1(3) . . ?
N1 C8 C5 126.7(3) . . ?
N5 C29 H29 118.5 . . ?
N5 C29 C28 123.0(4) . . ?
C28 C29 H29 118.5 . . ?
N5 C23 C22 118.3(3) . . ?
N5 C23 C24 122.4(3) . . ?
C24 C23 C22 119.3(4) . . ?
N4 C22 C23 118.3(3) . . ?
N4 C22 C21 122.7(4) . . ?
C21 C22 C23 119.0(4) . . ?
C4 C5 C8 120.5(3) . . ?
C6 C5 C4 118.8(3) . . ?
C6 C5 C8 120.3(3) . . ?
C14 C15 H15 119.9 . . ?
C14 C15 C10 120.2(4) . . ?
C10 C15 H15 119.9 . . ?
C11 C10 C9 120.5(3) . . ?
C11 C10 C15 118.6(3) . . ?
C15 C10 C9 120.9(3) . . ?
N4 C18 C19 123.8(4) . . ?
N4 C18 H18 118.1 . . ?
C19 C18 H18 118.1 . . ?
C2 C3 H3 119.3 . . ?
C4 C3 C2 121.3(3) . . ?
C4 C3 H3 119.3 . . ?
C7 C6 H6 119.5 . . ?
C5 C6 C7 120.9(3) . . ?
C5 C6 H6 119.5 . . ?
O1 C1 C2 118.0(3) . . ?
O2 C1 O1 124.5(3) . . ?
O2 C1 C2 117.5(3) . . ?
C23 C24 C25 119.8(4) . . ?
C27 C24 C23 117.4(4) . . ?
C27 C24 C25 122.7(4) . . ?
C24 C27 H27 119.9 . . ?
C28 C27 C24 120.1(4) . . ?
C28 C27 H27 119.9 . . ?
C24 C25 H25 119.6 . . ?
C26 C25 C24 120.8(4) . . ?
C26 C25 H25 119.6 . . ?
C25 C26 H26 119.2 . . ?
C25 C26 C21 121.6(4) . . ?
C21 C26 H26 119.2 . . ?
C29 C28 H28 120.5 . . ?
C27 C28 C29 118.9(4) . . ?
C27 C28 H28 120.5 . . ?
C20 C21 C22 117.4(4) . . ?
C20 C21 C26 123.1(4) . . ?
C22 C21 C26 119.5(4) . . ?

loop_
_geom_bond_atom_site_label_1
_geom_bond_atom_site_label_2
_geom_bond_distance
_geom_bond_site_symmetry_2
_geom_bond_publ_flag
Sm1 O3 2.431(3) 3_576 ?
Sm1 O5 2.414(3) . ?
Sm1 O1 2.335(3) . ?
Sm1 O7 2.540(3) . ?
Sm1 O6 2.444(2) . ?
Sm1 O2 2.392(3) 3_666 ?
Sm1 N5 2.581(3) . ?
Sm1 N4 2.601(3) . ?
O3 C16 1.255(4) . ?
O5 C17 1.248(4) . ?
O1 C1 1.253(4) . ?
O7 H7A 0.8624 . ?
O7 H7B 0.8627 . ?
O6 C17 1.255(4) 3_566 ?
O4 C16 1.246(4) . ?
O2 C1 1.244(4) . ?
N3 N2 1.356(4) . ?
N3 C9 1.334(5) . ?
N2 H2 0.8600 . ?
N2 C8 1.339(4) . ?
N1 C9 1.359(4) . ?
N1 C8 1.334(4) . ?
N5 C29 1.320(5) . ?
N5 C23 1.358(5) . ?
C2 C7 1.386(5) . ?
C2 C3 1.381(5) . ?
C2 C1 1.509(5) . ?
C20 H20 0.9300 . ?
C20 C19 1.370(7) . ?
C20 C21 1.397(6) . ?
C14 H14 0.9300 . ?
C14 C13 1.383(5) . ?
C14 C15 1.382(5) . ?
N4 C22 1.357(5) . ?
N4 C18 1.317(5) . ?
C16 C13 1.508(5) . ?
C7 H7 0.9300 . ?
C7 C6 1.387(5) . ?
C12 H12 0.9300 . ?
C12 C11 1.377(5) . ?
C12 C13 1.380(5) . ?
C4 H4 0.9300 . ?
C4 C5 1.389(5) . ?
C4 C3 1.380(5) . ?
C9 C10 1.474(5) . ?
C11 H11 0.9300 . ?
C11 C10 1.382(5) . ?
C19 H19 0.9300 . ?
C19 C18 1.397(6) . ?
C17 C17 1.543(7) 3_566 ?
C8 C5 1.471(5) . ?
C29 H29 0.9300 . ?
C29 C28 1.403(6) . ?
C23 C22 1.441(5) . ?
C23 C24 1.407(5) . ?
C22 C21 1.411(5) . ?
C5 C6 1.383(5) . ?
C15 H15 0.9300 . ?
C15 C10 1.392(5) . ?
C18 H18 0.9300 . ?
C3 H3 0.9300 . ?
C6 H6 0.9300 . ?
C24 C27 1.395(6) . ?
C24 C25 1.434(6) . ?
C27 H27 0.9300 . ?
C27 C28 1.355(7) . ?
C25 H25 0.9300 . ?
C25 C26 1.329(7) . ?
C26 H26 0.9300 . ?
C26 C21 1.430(6) . ?
C28 H28 0.9300 . ?

loop_
_geom_torsion_atom_site_label_1
_geom_torsion_atom_site_label_2
_geom_torsion_atom_site_label_3
_geom_torsion_atom_site_label_4
_geom_torsion
_geom_torsion_site_symmetry_1
_geom_torsion_site_symmetry_2
_geom_torsion_site_symmetry_3
_geom_torsion_site_symmetry_4
_geom_torsion_publ_flag
Sm1 O3 C16 O4 3.5(5) 3_576 . . . ?
Sm1 O3 C16 C13 -174.2(3) 3_576 . . . ?
Sm1 O5 C17 O6 -179.3(3) . . . 3_566 ?
Sm1 O5 C17 C17 1.5(5) . . . 3_566 ?
Sm1 O1 C1 O2 -71.8(8) . . . . ?
Sm1 O1 C1 C2 107.0(6) . . . . ?
Sm1 O2 C1 O1 31.6(6) 3_666 . . . ?
Sm1 O2 C1 C2 -147.2(3) 3_666 . . . ?
Sm1 N5 C29 C28 -174.5(3) . . . . ?
Sm1 N5 C23 C22 -3.5(4) . . . . ?
Sm1 N5 C23 C24 174.7(3) . . . . ?
Sm1 N4 C22 C23 3.8(4) . . . . ?
Sm1 N4 C22 C21 -175.9(3) . . . . ?
Sm1 N4 C18 C19 175.0(3) . . . . ?
O3 C16 C13 C14 -39.2(6) . . . . ?
O3 C16 C13 C12 140.3(4) . . . . ?
O4 C16 C13 C14 143.0(4) . . . . ?
O4 C16 C13 C12 -37.5(5) . . . . ?
N3 N2 C8 N1 -0.7(4) . . . . ?
N3 N2 C8 C5 173.7(3) . . . . ?
N3 C9 C10 C11 20.1(5) . . . . ?
N3 C9 C10 C15 -159.2(4) . . . . ?
N2 N3 C9 N1 -0.1(4) . . . . ?
N2 N3 C9 C10 177.8(3) . . . . ?
N2 C8 C5 C4 28.0(5) . . . . ?
N2 C8 C5 C6 -145.9(4) . . . . ?
N1 C9 C10 C11 -162.2(3) . . . . ?
N1 C9 C10 C15 18.5(5) . . . . ?
N1 C8 C5 C4 -158.6(4) . . . . ?
N1 C8 C5 C6 27.5(6) . . . . ?
N5 C29 C28 C27 0.1(6) . . . . ?
N5 C23 C22 N4 -0.2(5) . . . . ?
N5 C23 C22 C21 179.4(3) . . . . ?
N5 C23 C24 C27 -0.2(6) . . . . ?
N5 C23 C24 C25 -179.7(4) . . . . ?
C2 C7 C6 C5 0.2(6) . . . . ?
C20 C19 C18 N4 1.0(7) . . . . ?
C14 C15 C10 C9 180.0(4) . . . . ?
C14 C15 C10 C11 0.6(6) . . . . ?
N4 C22 C21 C20 0.4(6) . . . . ?
N4 C22 C21 C26 179.4(4) . . . . ?
C7 C2 C3 C4 -3.0(6) . . . . ?
C7 C2 C1 O1 -7.1(5) . . . . ?
C7 C2 C1 O2 171.8(3) . . . . ?
C12 C11 C10 C9 -178.7(3) . . . . ?
C12 C11 C10 C15 0.7(6) . . . . ?
C4 C5 C6 C7 -3.1(6) . . . . ?
C9 N3 N2 C8 0.4(4) . . . . ?
C9 N1 C8 N2 0.6(4) . . . . ?
C9 N1 C8 C5 -173.6(3) . . . . ?
C11 C12 C13 C14 0.4(6) . . . . ?
C11 C12 C13 C16 -179.1(4) . . . . ?
C19 C20 C21 C22 -1.3(6) . . . . ?
C19 C20 C21 C26 179.7(4) . . . . ?
C13 C14 C15 C10 -1.4(7) . . . . ?
C13 C12 C11 C10 -1.2(6) . . . . ?
C8 N1 C9 N3 -0.3(4) . . . . ?
C8 N1 C9 C10 -178.1(3) . . . . ?
C8 C5 C6 C7 170.9(3) . . . . ?
C29 N5 C23 C22 -178.1(3) . . . . ?
C29 N5 C23 C24 0.0(5) . . . . ?
C23 N5 C29 C28 0.0(6) . . . . ?
C23 C22 C21 C20 -179.2(4) . . . . ?
C23 C22 C21 C26 -0.2(5) . . . . ?
C23 C24 C27 C28 0.3(6) . . . . ?
C23 C24 C25 C26 0.9(6) . . . . ?
C22 N4 C18 C19 -1.9(6) . . . . ?
C22 C23 C24 C27 177.9(4) . . . . ?
C22 C23 C24 C25 -1.6(5) . . . . ?
C5 C4 C3 C2 0.1(6) . . . . ?
C15 C14 C13 C16 -179.6(4) . . . . ?
C15 C14 C13 C12 0.9(6) . . . . ?
C18 N4 C22 C23 -179.2(3) . . . . ?
C18 N4 C22 C21 1.1(5) . . . . ?
C3 C2 C7 C6 2.9(6) . . . . ?
C3 C2 C1 O1 178.4(3) . . . . ?
C3 C2 C1 O2 -2.7(5) . . . . ?
C3 C4 C5 C8 -171.0(4) . . . . ?
C3 C4 C5 C6 3.0(6) . . . . ?
C1 C2 C7 C6 -171.7(3) . . . . ?
C1 C2 C3 C4 171.6(3) . . . . ?
C24 C23 C22 N4 -178.4(3) . . . . ?
C24 C23 C22 C21 1.2(5) . . . . ?
C24 C27 C28 C29 -0.2(7) . . . . ?
C24 C25 C26 C21 0.1(7) . . . . ?
C27 C24 C25 C26 -178.6(4) . . . . ?
C25 C24 C27 C28 179.7(4) . . . . ?
C25 C26 C21 C20 178.4(4) . . . . ?
C25 C26 C21 C22 -0.5(6) . . . . ?
C21 C20 C19 C18 0.7(7) . . . . ?
